data_7117522
loop_
_publ_author_name
'Lei Mei'
'Lin Wang'
'Li-yong Yuan'
'Shu-wen An'
'Yu-liang Zhao'
'Zhi-fang Chai'
'Peter C. Burns'
'Wei-qun Shi'

_publ_section_title
;
 Supramolecular inclusion-based molecular integral rigidity: a feasible
 strategy for controlling the structural connectivity of uranyl
 polyrotaxane networks
;
_journal_name_full Chem.Commun.
_journal_page_first 11990
_journal_paper_doi 10.1039/C5cc04409J
_journal_volume 51
_journal_year 2015
_chemical_formula_sum 'C54 H56 N26 O16'
_chemical_formula_weight 1325.25
_chemical_name_systematic C6BPC-CB6
_space_group_IT_number 2
_symmetry_cell_setting triclinic
_symmetry_space_group_name_Hall '-P 1'
_symmetry_space_group_name_H-M 'P -1'
_atom_sites_solution_hydrogens geom
_atom_sites_solution_primary direct
_atom_sites_solution_secondary difmap
_audit_block_doi 10.5517/cc14j2d4
_audit_creation_method SHELXL-97
_audit_update_record
;
2015-04-07 deposited with the CCDC.
2015-06-22 downloaded from the CCDC.
;
_cell_angle_alpha 106.538(4)
_cell_angle_beta 97.085(5)
_cell_angle_gamma 107.693(5)
_cell_formula_units_Z 1
_cell_length_a 12.0755(7)
_cell_length_b 12.3189(6)
_cell_length_c 12.3197(6)
_cell_measurement_temperature 293(2)
_cell_volume 1628.94(17)
_computing_structure_refinement 'SHELXL-97 (Sheldrick, 1997)'
_computing_structure_solution 'SHELXS-97 (Sheldrick, 1990)'
_diffrn_ambient_temperature 293(2)
_diffrn_measured_fraction_theta_full 0.999
_diffrn_measured_fraction_theta_max 0.999
_diffrn_radiation_monochromator graphite
_diffrn_radiation_source 'fine-focus sealed tube'
_diffrn_radiation_type CuK\a
_diffrn_radiation_wavelength 1.54184
_diffrn_reflns_av_R_equivalents 0.0190
_diffrn_reflns_av_sigmaI/netI 0.0303
_diffrn_reflns_limit_h_max 10
_diffrn_reflns_limit_h_min -14
_diffrn_reflns_limit_k_max 14
_diffrn_reflns_limit_k_min -10
_diffrn_reflns_limit_l_max 14
_diffrn_reflns_limit_l_min -14
_diffrn_reflns_number 11534
_diffrn_reflns_theta_full 67.08
_diffrn_reflns_theta_max 67.08
_diffrn_reflns_theta_min 3.85
_exptl_absorpt_coefficient_mu 0.875
_exptl_crystal_colour colourless
_exptl_crystal_density_diffrn 1.351
_exptl_crystal_density_method 'not measured'
_exptl_crystal_description block
_exptl_crystal_F_000 690
_refine_diff_density_max 0.359
_refine_diff_density_min -0.273
_refine_diff_density_rms 0.057
_refine_ls_extinction_method none
_refine_ls_goodness_of_fit_ref 1.055
_refine_ls_hydrogen_treatment mixed
_refine_ls_matrix_type full
_refine_ls_number_parameters 433
_refine_ls_number_reflns 5822
_refine_ls_number_restraints 0
_refine_ls_restrained_S_all 1.055
_refine_ls_R_factor_all 0.0565
_refine_ls_R_factor_gt 0.0492
_refine_ls_shift/su_max 0.000
_refine_ls_shift/su_mean 0.000
_refine_ls_structure_factor_coef Fsqd
_refine_ls_weighting_details 'calc w=1/[\s^2^(Fo^2^)+(0.0411P)^2^+2.3783P] where P=(Fo^2^+2Fc^2^)/3'
_refine_ls_weighting_scheme calc
_refine_ls_wR_factor_gt 0.1225
_refine_ls_wR_factor_ref 0.1263
_reflns_number_gt 4872
_reflns_number_total 5822
_reflns_threshold_expression >2sigma(I)
_cod_data_source_file c5cc04409j2.cif
_cod_data_source_block C6BPC@CB6
_cod_original_cell_volume 1628.92(15)
_cod_original_sg_symbol_H-M p-1
_cod_database_code 7117522

loop_
_symmetry_equiv_pos_as_xyz
'x, y, z'
'-x, -y, -z'

loop_
_atom_site_label
_atom_site_type_symbol
_atom_site_fract_x
_atom_site_fract_y
_atom_site_fract_z
_atom_site_U_iso_or_equiv
_atom_site_adp_type
_atom_site_occupancy
_atom_site_symmetry_multiplicity
_atom_site_calc_flag
_atom_site_refinement_flags
_atom_site_disorder_assembly
_atom_site_disorder_group
O1 O 0.41547(15) 0.14049(15) 0.10027(14) 0.0231(4) Uani 1 1 d . . .
O2 O -0.28908(15) 0.11998(15) -0.15055(14) 0.0247(4) Uani 1 1 d . . .
O3 O 0.07101(15) 0.36158(16) 0.33908(15) 0.0248(4) Uani 1 1 d . . .
O4 O 0.06841(16) -0.07437(16) -0.38506(15) 0.0256(4) Uani 1 1 d . . .
O5 O -0.04754(15) 0.38686(15) 0.06676(15) 0.0248(4) Uani 1 1 d . . .
O6 O 0.30714(16) 0.17116(16) -0.15693(15) 0.0260(4) Uani 1 1 d . . .
O7 O 0.66455(17) 0.54730(16) 0.26399(16) 0.0304(4) Uani 1 1 d . . .
O8 O 0.64088(19) 0.49338(17) 0.42074(16) 0.0335(5) Uani 1 1 d . . .
N6 N 0.21827(18) 0.27890(18) 0.35722(17) 0.0195(4) Uani 1 1 d . . .
N1 N -0.27165(18) -0.02164(18) -0.30981(17) 0.0204(4) Uani 1 1 d . . .
N10 N 0.16059(18) 0.25067(18) -0.18861(17) 0.0197(4) Uani 1 1 d . . .
N13 N 0.78277(18) 0.18707(18) 0.18217(17) 0.0200(4) Uani 1 1 d . . .
N2 N -0.13649(18) 0.16475(18) -0.24574(17) 0.0206(4) Uani 1 1 d . . .
N11 N 0.00289(18) 0.08804(18) -0.34206(17) 0.0206(4) Uani 1 1 d . . .
N7 N 0.37089(18) 0.20928(18) 0.27928(17) 0.0208(4) Uani 1 1 d . . .
N12 N -0.13146(18) -0.09883(17) -0.40564(17) 0.0205(4) Uani 1 1 d . . .
N5 N 0.22988(18) 0.39764(18) 0.25041(17) 0.0210(4) Uani 1 1 d . . .
N3 N 0.02192(18) 0.33528(18) -0.10012(17) 0.0214(4) Uani 1 1 d . . .
N8 N 0.37035(18) 0.31467(18) 0.15995(17) 0.0208(4) Uani 1 1 d . . .
N4 N 0.15243(18) 0.41896(18) 0.06983(17) 0.0222(4) Uani 1 1 d . . .
N9 N 0.29388(18) 0.33663(19) -0.01943(17) 0.0229(4) Uani 1 1 d . . .
C1 C 0.0327(2) 0.3802(2) 0.0173(2) 0.0204(5) Uani 1 1 d . . .
C2 C 0.1632(2) 0.3479(2) 0.3177(2) 0.0205(5) Uani 1 1 d . . .
C3 C -0.2369(2) 0.0914(2) -0.2271(2) 0.0196(5) Uani 1 1 d . . .
C4 C 0.7133(2) 0.3792(2) 0.2763(2) 0.0189(5) Uani 1 1 d . . .
C5 C 0.3879(2) 0.2136(2) 0.1719(2) 0.0186(5) Uani 1 1 d . . .
C6 C -0.0122(2) -0.0333(2) -0.37706(19) 0.0200(5) Uani 1 1 d . . .
C7 C 0.1358(2) 0.3583(2) -0.1323(2) 0.0194(5) Uani 1 1 d . . .
H7 H 0.1461 0.4127 -0.1779 0.023 Uiso 1 1 calc R . .
C8 C 0.7343(2) 0.2340(2) 0.1122(2) 0.0226(5) Uani 1 1 d . . .
H8 H 0.7241 0.2009 0.0322 0.027 Uiso 1 1 calc R . .
C9 C 0.3409(2) 0.3105(2) 0.3443(2) 0.0194(5) Uani 1 1 d . . .
H9 H 0.3978 0.3567 0.4196 0.023 Uiso 1 1 calc R . .
C10 C 0.6697(2) 0.4825(2) 0.3253(2) 0.0220(5) Uani 1 1 d . . .
C11 C -0.2037(2) -0.0234(2) -0.3988(2) 0.0200(5) Uani 1 1 d . . .
H11 H -0.2545 -0.0417 -0.4750 0.024 Uiso 1 1 calc R . .
C12 C 0.6993(2) 0.3307(2) 0.1574(2) 0.0225(5) Uani 1 1 d . . .
H12 H 0.6663 0.3633 0.1081 0.027 Uiso 1 1 calc R . .
C13 C -0.1095(2) 0.1075(2) -0.3544(2) 0.0189(5) Uani 1 1 d . . .
H13 H -0.1169 0.1497 -0.4099 0.023 Uiso 1 1 calc R . .
C14 C 0.3468(2) 0.3870(2) 0.2643(2) 0.0205(5) Uani 1 1 d . . .
H14 H 0.4105 0.4666 0.3000 0.025 Uiso 1 1 calc R . .
C15 C 0.2583(2) 0.2449(2) -0.1252(2) 0.0202(5) Uani 1 1 d . . .
C16 C 0.8013(2) 0.2350(2) 0.2987(2) 0.0237(5) Uani 1 1 d . . .
H16 H 0.8380 0.2034 0.3465 0.028 Uiso 1 1 calc R . .
C17 C 0.2277(2) 0.4177(2) -0.0135(2) 0.0204(5) Uani 1 1 d . . .
H17 H 0.2800 0.4998 -0.0038 0.024 Uiso 1 1 calc R . .
C18 C 0.7663(2) 0.3303(2) 0.3469(2) 0.0234(5) Uani 1 1 d . . .
H18 H 0.7781 0.3624 0.4273 0.028 Uiso 1 1 calc R . .
C19 C 0.3981(2) 0.3573(2) 0.0654(2) 0.0225(5) Uani 1 1 d . . .
H19A H 0.4443 0.4435 0.0969 0.027 Uiso 1 1 calc R . .
H19B H 0.4474 0.3168 0.0271 0.027 Uiso 1 1 calc R . .
C20 C 0.1974(2) 0.4763(2) 0.1942(2) 0.0225(5) Uani 1 1 d . . .
H20A H 0.1370 0.5016 0.2279 0.027 Uiso 1 1 calc R . .
H20B H 0.2670 0.5484 0.2099 0.027 Uiso 1 1 calc R . .
C21 C -0.1803(2) -0.2303(2) -0.4457(2) 0.0221(5) Uani 1 1 d . . .
H21A H -0.2481 -0.2588 -0.5110 0.026 Uiso 1 1 calc R . .
H21B H -0.1203 -0.2612 -0.4734 0.026 Uiso 1 1 calc R . .
C22 C 0.1171(2) 0.1838(2) -0.3119(2) 0.0212(5) Uani 1 1 d . . .
H22A H 0.1111 0.2398 -0.3521 0.025 Uiso 1 1 calc R . .
H22B H 0.1750 0.1493 -0.3394 0.025 Uiso 1 1 calc R . .
C23 C -0.3836(2) -0.1159(2) -0.3226(2) 0.0198(5) Uani 1 1 d . . .
H23A H -0.4341 -0.0795 -0.2817 0.024 Uiso 1 1 calc R . .
H23B H -0.4237 -0.1527 -0.4044 0.024 Uiso 1 1 calc R . .
C24 C 0.8130(2) 0.0782(2) 0.1291(2) 0.0252(5) Uani 1 1 d . . .
H24A H 0.7470 0.0207 0.0652 0.030 Uiso 1 1 calc R . .
H24B H 0.8222 0.0399 0.1867 0.030 Uiso 1 1 calc R . .
C25 C -0.0886(2) 0.2949(2) -0.1845(2) 0.0217(5) Uani 1 1 d . . .
H25A H -0.0760 0.3359 -0.2408 0.026 Uiso 1 1 calc R . .
H25B H -0.1471 0.3179 -0.1453 0.026 Uiso 1 1 calc R . .
C26 C 0.9247(2) 0.1058(2) 0.0847(2) 0.0262(5) Uani 1 1 d . . .
H26A H 0.9923 0.1584 0.1491 0.031 Uiso 1 1 calc R . .
H26B H 0.9181 0.1479 0.0301 0.031 Uiso 1 1 calc R . .
C27 C 0.9454(2) -0.0102(2) 0.0251(2) 0.0265(6) Uani 1 1 d . . .
H27A H 0.9534 -0.0508 0.0809 0.032 Uiso 1 1 calc R . .
H27B H 0.8760 -0.0635 -0.0370 0.032 Uiso 1 1 calc R . .

loop_
_atom_site_aniso_label
_atom_site_aniso_U_11
_atom_site_aniso_U_22
_atom_site_aniso_U_33
_atom_site_aniso_U_23
_atom_site_aniso_U_13
_atom_site_aniso_U_12
O1 0.0255(9) 0.0264(9) 0.0202(8) 0.0054(7) 0.0093(7) 0.0138(7)
O2 0.0276(9) 0.0264(9) 0.0202(9) 0.0037(7) 0.0099(7) 0.0117(8)
O3 0.0238(9) 0.0306(9) 0.0285(9) 0.0136(8) 0.0118(7) 0.0155(8)
O4 0.0300(10) 0.0308(9) 0.0258(9) 0.0115(8) 0.0113(8) 0.0203(8)
O5 0.0272(9) 0.0277(9) 0.0266(9) 0.0103(7) 0.0155(8) 0.0149(8)
O6 0.0318(10) 0.0278(9) 0.0231(9) 0.0063(7) 0.0100(8) 0.0176(8)
O7 0.0415(11) 0.0272(9) 0.0364(10) 0.0155(8) 0.0201(9) 0.0225(9)
O8 0.0528(13) 0.0303(10) 0.0294(10) 0.0107(8) 0.0241(9) 0.0251(9)
N6 0.0219(10) 0.0233(10) 0.0191(10) 0.0097(8) 0.0081(8) 0.0124(8)
N1 0.0233(10) 0.0195(10) 0.0181(10) 0.0033(8) 0.0079(8) 0.0089(8)
N10 0.0247(10) 0.0211(10) 0.0169(10) 0.0062(8) 0.0075(8) 0.0123(8)
N13 0.0220(10) 0.0209(10) 0.0224(10) 0.0071(8) 0.0108(8) 0.0129(8)
N2 0.0248(11) 0.0204(10) 0.0193(10) 0.0056(8) 0.0081(8) 0.0118(8)
N11 0.0226(10) 0.0217(10) 0.0214(10) 0.0073(8) 0.0071(8) 0.0124(8)
N7 0.0285(11) 0.0206(10) 0.0187(10) 0.0067(8) 0.0103(8) 0.0141(9)
N12 0.0260(11) 0.0180(10) 0.0228(10) 0.0064(8) 0.0099(8) 0.0136(8)
N5 0.0244(11) 0.0226(10) 0.0219(10) 0.0104(8) 0.0090(8) 0.0123(9)
N3 0.0242(11) 0.0201(10) 0.0217(10) 0.0037(8) 0.0098(8) 0.0114(8)
N8 0.0254(11) 0.0216(10) 0.0183(10) 0.0066(8) 0.0104(8) 0.0106(8)
N4 0.0245(11) 0.0249(10) 0.0202(10) 0.0062(8) 0.0101(8) 0.0122(9)
N9 0.0248(11) 0.0259(11) 0.0196(10) 0.0049(8) 0.0067(8) 0.0134(9)
C1 0.0275(13) 0.0151(11) 0.0232(12) 0.0095(9) 0.0088(10) 0.0101(10)
C2 0.0250(12) 0.0175(11) 0.0166(11) 0.0023(9) 0.0037(10) 0.0078(10)
C3 0.0245(12) 0.0191(11) 0.0186(12) 0.0059(9) 0.0041(10) 0.0134(10)
C4 0.0176(11) 0.0179(11) 0.0220(12) 0.0057(9) 0.0089(9) 0.0065(9)
C5 0.0150(11) 0.0197(11) 0.0198(12) 0.0044(9) 0.0041(9) 0.0066(9)
C6 0.0274(13) 0.0259(12) 0.0120(11) 0.0088(9) 0.0072(9) 0.0137(10)
C7 0.0233(12) 0.0181(11) 0.0194(12) 0.0074(9) 0.0073(10) 0.0093(10)
C8 0.0235(12) 0.0262(12) 0.0179(12) 0.0059(10) 0.0069(10) 0.0094(10)
C9 0.0197(12) 0.0202(11) 0.0184(11) 0.0036(9) 0.0049(9) 0.0096(10)
C10 0.0210(12) 0.0189(12) 0.0257(13) 0.0054(10) 0.0085(10) 0.0075(10)
C11 0.0250(12) 0.0254(12) 0.0135(11) 0.0066(9) 0.0043(9) 0.0145(10)
C12 0.0247(13) 0.0256(12) 0.0214(12) 0.0104(10) 0.0065(10) 0.0121(10)
C13 0.0245(12) 0.0216(12) 0.0155(11) 0.0076(9) 0.0079(9) 0.0126(10)
C14 0.0214(12) 0.0207(12) 0.0190(12) 0.0041(9) 0.0073(9) 0.0082(10)
C15 0.0217(12) 0.0225(12) 0.0195(12) 0.0090(10) 0.0100(10) 0.0083(10)
C16 0.0276(13) 0.0320(13) 0.0188(12) 0.0103(10) 0.0084(10) 0.0180(11)
C17 0.0242(12) 0.0202(12) 0.0209(12) 0.0085(10) 0.0083(10) 0.0111(10)
C18 0.0271(13) 0.0262(13) 0.0174(12) 0.0030(10) 0.0056(10) 0.0139(11)
C19 0.0208(12) 0.0267(12) 0.0244(12) 0.0098(10) 0.0117(10) 0.0110(10)
C20 0.0312(13) 0.0173(11) 0.0245(12) 0.0086(10) 0.0099(10) 0.0133(10)
C21 0.0299(13) 0.0248(12) 0.0174(11) 0.0080(10) 0.0106(10) 0.0150(11)
C22 0.0250(12) 0.0264(12) 0.0172(11) 0.0093(10) 0.0120(10) 0.0116(10)
C23 0.0195(12) 0.0215(12) 0.0224(12) 0.0066(10) 0.0069(9) 0.0128(10)
C24 0.0299(14) 0.0194(12) 0.0287(13) 0.0046(10) 0.0116(11) 0.0136(10)
C25 0.0255(13) 0.0187(12) 0.0251(12) 0.0068(10) 0.0071(10) 0.0138(10)
C26 0.0263(13) 0.0220(12) 0.0311(14) 0.0049(11) 0.0111(11) 0.0119(10)
C27 0.0273(13) 0.0215(12) 0.0325(14) 0.0056(11) 0.0112(11) 0.0130(11)

loop_
_atom_type_symbol
_atom_type_description
_atom_type_scat_dispersion_real
_atom_type_scat_dispersion_imag
_atom_type_scat_source
C C 0.0181 0.0091 'International Tables Vol C Tables 4.2.6.8 and 6.1.1.4'
H H 0.0000 0.0000 'International Tables Vol C Tables 4.2.6.8 and 6.1.1.4'
N N 0.0311 0.0180 'International Tables Vol C Tables 4.2.6.8 and 6.1.1.4'
O O 0.0492 0.0322 'International Tables Vol C Tables 4.2.6.8 and 6.1.1.4'

loop_
_geom_angle_atom_site_label_1
_geom_angle_atom_site_label_2
_geom_angle_atom_site_label_3
_geom_angle
_geom_angle_site_symmetry_1
_geom_angle_site_symmetry_3
C2 N6 C21 120.89(19) . 2
C2 N6 C9 110.83(19) . .
C21 N6 C9 122.15(19) 2 .
C3 N1 C23 121.87(19) . .
C3 N1 C11 112.27(19) . .
C23 N1 C11 123.68(19) . .
C15 N10 C22 121.83(19) . .
C15 N10 C7 112.00(19) . .
C22 N10 C7 122.55(19) . .
C8 N13 C16 120.9(2) . .
C8 N13 C24 118.8(2) . .
C16 N13 C24 120.3(2) . .
C3 N2 C13 112.03(19) . .
C3 N2 C25 121.68(19) . .
C13 N2 C25 123.38(19) . .
C6 N11 C22 123.7(2) . .
C6 N11 C13 112.4(2) . .
C22 N11 C13 123.44(19) . .
C5 N7 C23 123.62(19) . 2
C5 N7 C9 112.43(19) . .
C23 N7 C9 123.94(19) 2 .
C6 N12 C11 112.64(19) . .
C6 N12 C21 123.4(2) . .
C11 N12 C21 123.9(2) . .
C2 N5 C14 112.25(19) . .
C2 N5 C20 122.4(2) . .
C14 N5 C20 123.8(2) . .
C1 N3 C25 123.5(2) . .
C1 N3 C7 113.0(2) . .
C25 N3 C7 122.04(19) . .
C5 N8 C19 122.83(19) . .
C5 N8 C14 112.31(19) . .
C19 N8 C14 123.5(2) . .
C1 N4 C20 122.4(2) . .
C1 N4 C17 112.58(19) . .
C20 N4 C17 124.0(2) . .
C15 N9 C19 121.6(2) . .
C15 N9 C17 112.3(2) . .
C19 N9 C17 125.3(2) . .
O5 C1 N3 126.6(2) . .
O5 C1 N4 126.2(2) . .
N3 C1 N4 107.2(2) . .
O3 C2 N5 126.4(2) . .
O3 C2 N6 126.0(2) . .
N5 C2 N6 107.6(2) . .
O2 C3 N2 126.6(2) . .
O2 C3 N1 124.9(2) . .
N2 C3 N1 108.5(2) . .
C12 C4 C18 118.3(2) . .
C12 C4 C10 119.5(2) . .
C18 C4 C10 122.2(2) . .
O1 C5 N8 126.1(2) . .
O1 C5 N7 125.9(2) . .
N8 C5 N7 108.01(19) . .
O4 C6 N12 126.3(2) . .
O4 C6 N11 125.4(2) . .
N12 C6 N11 108.2(2) . .
N3 C7 N10 114.78(19) . .
N3 C7 C17 103.51(18) . .
N10 C7 C17 103.75(18) . .
N13 C8 C12 120.7(2) . .
N7 C9 N6 114.74(19) . .
N7 C9 C14 103.43(18) . .
N6 C9 C14 103.68(18) . .
O8 C10 O7 126.6(2) . .
O8 C10 C4 117.4(2) . .
O7 C10 C4 116.0(2) . .
N1 C11 N12 115.47(19) . .
N1 C11 C13 103.01(18) . .
N12 C11 C13 103.39(19) . .
C8 C12 C4 119.7(2) . .
N11 C13 N2 114.80(19) . .
N11 C13 C11 103.16(18) . .
N2 C13 C11 103.48(18) . .
N5 C14 N8 115.4(2) . .
N5 C14 C9 103.08(18) . .
N8 C14 C9 103.60(18) . .
O6 C15 N10 126.1(2) . .
O6 C15 N9 125.5(2) . .
N10 C15 N9 108.4(2) . .
N13 C16 C18 120.1(2) . .
N9 C17 N4 115.73(19) . .
N9 C17 C7 103.01(18) . .
N4 C17 C7 102.93(19) . .
C16 C18 C4 120.2(2) . .
N9 C19 N8 113.4(2) . .
N4 C20 N5 113.17(19) . .
N6 C21 N12 113.57(19) 2 .
N11 C22 N10 114.06(19) . .
N7 C23 N1 113.92(19) 2 .
N13 C24 C26 113.6(2) . .
N3 C25 N2 113.61(19) . .
C24 C26 C27 110.6(2) . .
C27 C27 C26 113.7(3) 2_755 .

loop_
_geom_bond_atom_site_label_1
_geom_bond_atom_site_label_2
_geom_bond_distance
_geom_bond_site_symmetry_2
O1 C5 1.226(3) .
O2 C3 1.226(3) .
O3 C2 1.224(3) .
O4 C6 1.228(3) .
O5 C1 1.217(3) .
O6 C15 1.227(3) .
O7 C10 1.255(3) .
O8 C10 1.249(3) .
N6 C2 1.379(3) .
N6 C21 1.444(3) 2
N6 C9 1.453(3) .
N1 C3 1.373(3) .
N1 C23 1.446(3) .
N1 C11 1.447(3) .
N10 C15 1.365(3) .
N10 C22 1.445(3) .
N10 C7 1.449(3) .
N13 C8 1.336(3) .
N13 C16 1.349(3) .
N13 C24 1.489(3) .
N2 C3 1.364(3) .
N2 C13 1.450(3) .
N2 C25 1.454(3) .
N11 C6 1.379(3) .
N11 C22 1.438(3) .
N11 C13 1.446(3) .
N7 C5 1.377(3) .
N7 C23 1.438(3) 2
N7 C9 1.451(3) .
N12 C6 1.362(3) .
N12 C11 1.448(3) .
N12 C21 1.452(3) .
N5 C2 1.366(3) .
N5 C14 1.451(3) .
N5 C20 1.456(3) .
N3 C1 1.368(3) .
N3 C25 1.438(3) .
N3 C7 1.445(3) .
N8 C5 1.369(3) .
N8 C19 1.443(3) .
N8 C14 1.456(3) .
N4 C1 1.382(3) .
N4 C20 1.445(3) .
N4 C17 1.452(3) .
N9 C15 1.374(3) .
N9 C19 1.439(3) .
N9 C17 1.449(3) .
C4 C12 1.381(3) .
C4 C18 1.387(3) .
C4 C10 1.521(3) .
C7 C17 1.551(3) .
C8 C12 1.376(3) .
C9 C14 1.540(3) .
C11 C13 1.557(3) .
C16 C18 1.370(3) .
C21 N6 1.444(3) 2
C23 N7 1.438(3) 2
C24 C26 1.497(3) .
C26 C27 1.520(3) .
C27 C27 1.507(5) 2_755

loop_
_platon_squeeze_void_nr
_platon_squeeze_void_average_x
_platon_squeeze_void_average_y
_platon_squeeze_void_average_z
_platon_squeeze_void_volume
_platon_squeeze_void_count_electrons
_platon_squeeze_void_content
1 -0.499 0.001 0.500 403 134 ' '
